data_7035719
loop_
_publ_author_name
'Z\'abransk\'y, Martin'
'C\'isa\<rov\'a, Ivana'
'\<St\<epni\<cka, Petr'

_publ_section_title
;
 Ferrocenylmethylation reactions with a phosphinoferrocene betaine.
;
_journal_issue 32
_journal_name_full 'Dalton transactions (Cambridge, England : 2003)'
_journal_page_first 14494
_journal_page_last 14506
_journal_paper_doi 10.1039/c5dt01877c
_journal_volume 44
_journal_year 2015
_chemical_formula_moiety 'C25 H27 Br3 Fe K O3 P S Zn'
_chemical_formula_sum 'C25 H27 Br3 Fe K O3 P S Zn'
_chemical_formula_weight 838.55
_space_group_crystal_system triclinic
_space_group_IT_number 2
_space_group_name_Hall '-P 1'
_space_group_name_H-M_alt 'P -1'
_atom_sites_solution_hydrogens mixed
_atom_sites_solution_primary direct
_atom_sites_solution_secondary difmap
_audit_creation_method SHELXL-97
_audit_update_record
;
2015-07-01 deposited with the CCDC.
2015-07-08 downloaded from the CCDC.
;
_cell_angle_alpha 88.4567(11)
_cell_angle_beta 80.3074(11)
_cell_angle_gamma 85.6905(11)
_cell_formula_units_Z 2
_cell_length_a 8.8279(3)
_cell_length_b 9.3796(3)
_cell_length_c 18.2463(5)
_cell_measurement_reflns_used 9896
_cell_measurement_temperature 150(2)
_cell_measurement_theta_max 27.55
_cell_measurement_theta_min 2.43
_cell_volume 1484.90(8)
_computing_cell_refinement 'Bruker SAINT'
_computing_data_collection 'Bruker APEX2'
_computing_data_reduction 'Bruker SAINT'
_computing_molecular_graphics 'PLATON (Spek, 2003)'
_computing_publication_material 'PLATON (Spek, 2003)'
_computing_structure_refinement 'SHELXL-97 (Sheldrick, 2008)'
_computing_structure_solution 'SHELXS-97 (Sheldrick, 2008)'
_diffrn_ambient_temperature 150(2)
_diffrn_measured_fraction_theta_full 0.997
_diffrn_measured_fraction_theta_max 0.997
_diffrn_measurement_device_type 'Bruker APEX-II CCD'
_diffrn_measurement_method '\f and \w scans'
_diffrn_radiation_monochromator graphite
_diffrn_radiation_source 'fine-focus sealed tube'
_diffrn_radiation_type MoK\a
_diffrn_radiation_wavelength 0.71073
_diffrn_reflns_av_R_equivalents 0.0227
_diffrn_reflns_av_sigmaI/netI 0.0282
_diffrn_reflns_limit_h_max 11
_diffrn_reflns_limit_h_min -11
_diffrn_reflns_limit_k_max 12
_diffrn_reflns_limit_k_min -11
_diffrn_reflns_limit_l_max 23
_diffrn_reflns_limit_l_min -23
_diffrn_reflns_number 20827
_diffrn_reflns_theta_full 27.50
_diffrn_reflns_theta_max 27.50
_diffrn_reflns_theta_min 2.18
_exptl_absorpt_coefficient_mu 5.622
_exptl_absorpt_correction_T_max 0.3710
_exptl_absorpt_correction_T_min 0.1864
_exptl_absorpt_correction_type numerical
_exptl_absorpt_process_details 'SADABS V2014/5 (Bruker AXS Inc.)'
_exptl_crystal_colour orange
_exptl_crystal_density_diffrn 1.875
_exptl_crystal_density_method 'not measured'
_exptl_crystal_description prism
_exptl_crystal_F_000 824
_exptl_crystal_size_max 0.45
_exptl_crystal_size_mid 0.27
_exptl_crystal_size_min 0.22
_refine_diff_density_max 0.910
_refine_diff_density_min -0.376
_refine_diff_density_rms 0.077
_refine_ls_extinction_method none
_refine_ls_goodness_of_fit_ref 1.037
_refine_ls_hydrogen_treatment constr
_refine_ls_matrix_type full
_refine_ls_number_parameters 326
_refine_ls_number_reflns 6801
_refine_ls_number_restraints 0
_refine_ls_restrained_S_all 1.037
_refine_ls_R_factor_all 0.0319
_refine_ls_R_factor_gt 0.0233
_refine_ls_shift/su_max 0.001
_refine_ls_shift/su_mean 0.000
_refine_ls_structure_factor_coef Fsqd
_refine_ls_weighting_details 'calc w=1/[\s^2^(Fo^2^)+(0.0179P)^2^+1.0371P] where P=(Fo^2^+2Fc^2^)/3'
_refine_ls_weighting_scheme calc
_refine_ls_wR_factor_gt 0.0477
_refine_ls_wR_factor_ref 0.0499
_reflns_number_gt 5876
_reflns_number_total 6801
_reflns_threshold_expression >2sigma(I)
_cod_data_source_file c5dt01877c2.cif
_cod_data_source_block za237b
_cod_depositor_comments 'Adding full bibliography for 7035709--7035719.cif.'
_cod_database_code 7035719

loop_
_space_group_symop_id
_space_group_symop_operation_xyz
1 'x, y, z'
2 '-x, -y, -z'

loop_
_atom_site_label
_atom_site_type_symbol
_atom_site_fract_x
_atom_site_fract_y
_atom_site_fract_z
_atom_site_U_iso_or_equiv
_atom_site_adp_type
_atom_site_occupancy
_atom_site_symmetry_multiplicity
_atom_site_calc_flag
_atom_site_refinement_flags
K K 0.23460(6) 0.42072(5) -0.03748(3) 0.02480(12) Uani 1 1 d .
Zn Zn 0.19178(3) 0.32766(3) -0.242699(14) 0.01679(6) Uani 1 1 d .
Br1 Br -0.04422(3) 0.45292(2) -0.265482(13) 0.02220(6) Uani 1 1 d .
Br2 Br 0.37187(3) 0.48993(2) -0.214724(14) 0.02339(6) Uani 1 1 d .
Br3 Br 0.10679(2) 0.17839(2) -0.133863(12) 0.01942(6) Uani 1 1 d .
Fe Fe 0.63965(3) 0.02549(3) -0.274965(17) 0.01462(7) Uani 1 1 d .
P P 0.32326(6) 0.19055(6) -0.34892(3) 0.01392(11) Uani 1 1 d .
S S 0.62401(6) 0.22718(6) -0.04197(3) 0.01973(12) Uani 1 1 d .
O1 O 0.46064(18) 0.21511(18) -0.01915(9) 0.0266(4) Uani 1 1 d .
O2 O 0.6854(2) 0.35488(18) -0.02034(10) 0.0339(4) Uani 1 1 d .
C1 C 0.6469(2) 0.0714(2) -0.16774(12) 0.0163(4) Uani 1 1 d .
C2 C 0.7697(3) -0.0307(2) -0.19555(12) 0.0201(5) Uani 1 1 d .
H2 H 0.8765 -0.0188 -0.1987 0.024 Uiso 1 1 calc R
C3 C 0.7046(3) -0.1537(2) -0.21779(13) 0.0253(5) Uani 1 1 d .
H3 H 0.7603 -0.2378 -0.2385 0.030 Uiso 1 1 calc R
C4 C 0.5422(3) -0.1284(2) -0.20358(13) 0.0243(5) Uani 1 1 d .
H4 H 0.4698 -0.1928 -0.2130 0.029 Uiso 1 1 calc R
C5 C 0.5063(3) 0.0107(2) -0.17272(12) 0.0193(5) Uani 1 1 d .
H5 H 0.4058 0.0550 -0.1580 0.023 Uiso 1 1 calc R
C6 C 0.5222(2) 0.1315(2) -0.35020(11) 0.0155(4) Uani 1 1 d .
C7 C 0.6410(2) 0.2149(2) -0.33232(12) 0.0182(5) Uani 1 1 d .
H7 H 0.6264 0.3073 -0.3111 0.022 Uiso 1 1 calc R
C8 C 0.7843(3) 0.1339(3) -0.35202(13) 0.0239(5) Uani 1 1 d .
H8 H 0.8825 0.1638 -0.3469 0.029 Uiso 1 1 calc R
C9 C 0.7561(3) 0.0015(3) -0.38052(13) 0.0245(5) Uani 1 1 d .
H9 H 0.8318 -0.0732 -0.3972 0.029 Uiso 1 1 calc R
C10 C 0.5957(3) -0.0008(2) -0.38003(12) 0.0201(5) Uani 1 1 d .
H10 H 0.5455 -0.0769 -0.3966 0.024 Uiso 1 1 calc R
C11 C 0.6678(3) 0.2162(2) -0.14038(12) 0.0182(5) Uani 1 1 d .
H11A H 0.6004 0.2881 -0.1626 0.022 Uiso 1 1 calc R
H11B H 0.7758 0.2396 -0.1571 0.022 Uiso 1 1 calc R
C12 C 0.3274(2) 0.2847(2) -0.43800(12) 0.0164(4) Uani 1 1 d .
C13 C 0.4635(3) 0.2935(2) -0.48844(13) 0.0209(5) Uani 1 1 d .
H13 H 0.5580 0.2551 -0.4752 0.025 Uiso 1 1 calc R
C14 C 0.4629(3) 0.3577(2) -0.55790(13) 0.0261(5) Uani 1 1 d .
H14 H 0.5568 0.3649 -0.5915 0.031 Uiso 1 1 calc R
C15 C 0.3253(3) 0.4112(3) -0.57799(14) 0.0296(6) Uani 1 1 d .
H15 H 0.3241 0.4526 -0.6260 0.035 Uiso 1 1 calc R
C16 C 0.1900(3) 0.4045(3) -0.52842(15) 0.0330(6) Uani 1 1 d .
H16 H 0.0958 0.4420 -0.5424 0.040 Uiso 1 1 calc R
C17 C 0.1898(3) 0.3435(3) -0.45814(14) 0.0270(5) Uani 1 1 d .
H17 H 0.0962 0.3417 -0.4238 0.032 Uiso 1 1 calc R
C18 C 0.2352(2) 0.0246(2) -0.36119(12) 0.0149(4) Uani 1 1 d .
C19 C 0.2077(2) -0.0165(2) -0.43013(12) 0.0192(5) Uani 1 1 d .
H19 H 0.2285 0.0455 -0.4721 0.023 Uiso 1 1 calc R
C20 C 0.1499(3) -0.1479(2) -0.43779(13) 0.0230(5) Uani 1 1 d .
H20 H 0.1309 -0.1754 -0.4850 0.028 Uiso 1 1 calc R
C21 C 0.1201(3) -0.2386(2) -0.37754(13) 0.0235(5) Uani 1 1 d .
H21 H 0.0810 -0.3286 -0.3831 0.028 Uiso 1 1 calc R
C22 C 0.1473(3) -0.1984(2) -0.30856(14) 0.0245(5) Uani 1 1 d .
H22 H 0.1274 -0.2613 -0.2669 0.029 Uiso 1 1 calc R
C23 C 0.2034(3) -0.0669(2) -0.30023(12) 0.0198(5) Uani 1 1 d .
H23 H 0.2202 -0.0392 -0.2527 0.024 Uiso 1 1 calc R
C24 C 0.7236(3) 0.0777(3) -0.00762(13) 0.0254(5) Uani 1 1 d .
H24A H 0.8335 0.0778 -0.0283 0.038 Uiso 1 1 calc R
H24B H 0.6831 -0.0099 -0.0221 0.038 Uiso 1 1 calc R
H24C H 0.7099 0.0818 0.0467 0.038 Uiso 1 1 calc R
O1S O -0.0154(2) 0.57837(19) -0.08745(10) 0.0327(4) Uani 1 1 d .
H1S H -0.0356 0.5436 -0.1333 0.039 Uiso 1 1 d R
C1S C 0.0249(4) 0.7227(3) -0.09925(16) 0.0420(7) Uani 1 1 d .
H1S1 H -0.0646 0.7835 -0.1094 0.063 Uiso 1 1 d R
H1S2 H 0.1087 0.7270 -0.1418 0.063 Uiso 1 1 d R
H1S3 H 0.0590 0.7564 -0.0548 0.063 Uiso 1 1 d R

loop_
_atom_site_aniso_label
_atom_site_aniso_U_11
_atom_site_aniso_U_22
_atom_site_aniso_U_33
_atom_site_aniso_U_23
_atom_site_aniso_U_13
_atom_site_aniso_U_12
K 0.0240(3) 0.0241(3) 0.0268(3) -0.0093(2) -0.0053(2) 0.0011(2)
Zn 0.01748(12) 0.01659(12) 0.01611(13) -0.00171(10) -0.00211(10) -0.00093(10)
Br1 0.01960(11) 0.02041(11) 0.02674(13) 0.00225(9) -0.00556(9) 0.00048(9)
Br2 0.02194(12) 0.02036(11) 0.02867(13) -0.00380(9) -0.00463(10) -0.00454(9)
Br3 0.01857(11) 0.02210(11) 0.01733(11) 0.00097(9) -0.00198(9) -0.00251(9)
Fe 0.01487(15) 0.01670(15) 0.01237(15) -0.00053(12) -0.00326(12) 0.00074(12)
P 0.0146(3) 0.0146(3) 0.0127(3) 0.0000(2) -0.0028(2) -0.0006(2)
S 0.0237(3) 0.0199(3) 0.0163(3) -0.0020(2) -0.0041(2) -0.0036(2)
O1 0.0218(8) 0.0317(9) 0.0246(9) -0.0023(7) 0.0004(7) 0.0004(7)
O2 0.0493(12) 0.0271(9) 0.0278(10) -0.0070(8) -0.0080(9) -0.0121(8)
C1 0.0183(11) 0.0185(11) 0.0127(11) 0.0020(8) -0.0054(9) -0.0001(9)
C2 0.0198(11) 0.0227(11) 0.0186(12) 0.0018(9) -0.0081(9) 0.0041(9)
C3 0.0359(14) 0.0176(11) 0.0231(13) 0.0009(9) -0.0098(11) 0.0045(10)
C4 0.0334(13) 0.0212(12) 0.0210(13) 0.0054(9) -0.0095(11) -0.0096(10)
C5 0.0199(11) 0.0243(12) 0.0135(11) 0.0038(9) -0.0025(9) -0.0026(9)
C6 0.0168(10) 0.0190(11) 0.0102(10) 0.0015(8) -0.0024(8) 0.0007(9)
C7 0.0202(11) 0.0214(11) 0.0131(11) 0.0038(9) -0.0018(9) -0.0058(9)
C8 0.0156(11) 0.0385(14) 0.0173(12) 0.0069(10) -0.0019(9) -0.0047(10)
C9 0.0198(11) 0.0368(14) 0.0143(12) -0.0010(10) 0.0004(9) 0.0076(10)
C10 0.0242(12) 0.0233(12) 0.0130(11) -0.0038(9) -0.0056(9) 0.0040(9)
C11 0.0224(11) 0.0199(11) 0.0129(11) 0.0024(9) -0.0046(9) -0.0028(9)
C12 0.0213(11) 0.0134(10) 0.0153(11) -0.0004(8) -0.0050(9) -0.0009(8)
C13 0.0231(12) 0.0210(11) 0.0187(12) 0.0008(9) -0.0040(10) -0.0025(9)
C14 0.0358(14) 0.0235(12) 0.0178(12) 0.0036(10) 0.0004(11) -0.0058(11)
C15 0.0485(16) 0.0214(12) 0.0193(13) 0.0054(10) -0.0085(12) -0.0019(11)
C16 0.0358(14) 0.0359(15) 0.0283(14) 0.0059(11) -0.0142(12) 0.0087(12)
C17 0.0248(12) 0.0312(13) 0.0234(13) 0.0045(10) -0.0029(10) 0.0048(10)
C18 0.0123(10) 0.0159(10) 0.0164(11) -0.0006(8) -0.0018(8) -0.0011(8)
C19 0.0207(11) 0.0224(11) 0.0142(11) 0.0008(9) -0.0011(9) -0.0046(9)
C20 0.0241(12) 0.0288(13) 0.0167(12) -0.0063(10) -0.0020(10) -0.0060(10)
C21 0.0234(12) 0.0193(11) 0.0280(13) -0.0025(10) -0.0019(10) -0.0069(9)
C22 0.0297(13) 0.0206(12) 0.0235(13) 0.0036(10) -0.0044(10) -0.0056(10)
C23 0.0234(12) 0.0218(11) 0.0149(11) -0.0011(9) -0.0060(9) 0.0000(9)
C24 0.0261(12) 0.0308(13) 0.0203(13) 0.0080(10) -0.0077(10) -0.0035(10)
O1S 0.0331(10) 0.0402(11) 0.0252(10) -0.0085(8) -0.0067(8) 0.0019(8)
C1S 0.0529(18) 0.0384(16) 0.0347(16) 0.0019(13) -0.0124(14) 0.0076(14)

loop_
_atom_type_symbol
_atom_type_description
_atom_type_scat_dispersion_real
_atom_type_scat_dispersion_imag
_atom_type_scat_source
C C 0.0033 0.0016 'International Tables Vol C Tables 4.2.6.8 and 6.1.1.4'
H H 0.0000 0.0000 'International Tables Vol C Tables 4.2.6.8 and 6.1.1.4'
O O 0.0106 0.0060 'International Tables Vol C Tables 4.2.6.8 and 6.1.1.4'
P P 0.1023 0.0942 'International Tables Vol C Tables 4.2.6.8 and 6.1.1.4'
S S 0.1246 0.1234 'International Tables Vol C Tables 4.2.6.8 and 6.1.1.4'
K K 0.2009 0.2494 'International Tables Vol C Tables 4.2.6.8 and 6.1.1.4'
Fe Fe 0.3463 0.8444 'International Tables Vol C Tables 4.2.6.8 and 6.1.1.4'
Zn Zn 0.2839 1.4301 'International Tables Vol C Tables 4.2.6.8 and 6.1.1.4'
Br Br -0.2901 2.4595 'International Tables Vol C Tables 4.2.6.8 and 6.1.1.4'

loop_
_geom_angle_atom_site_label_1
_geom_angle_atom_site_label_2
_geom_angle_atom_site_label_3
_geom_angle
_geom_angle_site_symmetry_1
_geom_angle_site_symmetry_3
O2 K O1 104.22(6) 2_665 .
O2 K O1S 83.41(6) 2_665 2_565
O1 K O1S 107.96(5) . 2_565
O2 K O1S 91.49(6) 2_665 .
O1 K O1S 163.45(5) . .
O1S K O1S 78.58(6) 2_565 .
O2 K Br3 168.96(5) 2_665 .
O1 K Br3 84.99(4) . .
O1S K Br3 99.72(4) 2_565 .
O1S K Br3 78.86(4) . .
O2 K Br2 98.72(4) 2_665 .
O1 K Br2 95.32(4) . .
O1S K Br2 155.42(4) 2_565 .
O1S K Br2 76.89(4) . .
Br3 K Br2 74.023(12) . .
O2 K C1S 104.88(7) 2_665 2_565
O1 K C1S 92.75(6) . 2_565
O1S K C1S 23.70(6) 2_565 2_565
O1S K C1S 88.11(6) . 2_565
Br3 K C1S 80.37(5) . 2_565
Br2 K C1S 152.31(5) . 2_565
O2 K C1S 71.57(7) 2_665 .
O1 K C1S 163.84(7) . .
O1S K C1S 87.30(6) 2_565 .
O1S K C1S 22.68(6) . .
Br3 K C1S 97.90(5) . .
Br2 K C1S 70.47(5) . .
C1S K C1S 103.41(6) 2_565 .
O2 K S 92.88(5) 2_665 .
O1 K S 18.22(4) . .
O1S K S 121.48(4) 2_565 .
O1S K S 159.83(4) . .
Br3 K S 94.432(15) . .
Br2 K S 82.987(14) . .
C1S K S 109.70(5) 2_565 .
C1S K S 146.15(5) . .
O2 K Zn 132.73(4) 2_665 .
O1 K Zn 97.96(4) . .
O1S K Zn 128.14(4) 2_565 .
O1S K Zn 66.93(4) . .
Br3 K Zn 38.073(8) . .
Br2 K Zn 37.348(8) . .
C1S K Zn 115.24(5) 2_565 .
C1S K Zn 75.61(5) . .
S K Zn 96.031(14) . .
O2 K K 86.80(4) 2_665 2_565
O1 K K 145.68(4) . 2_565
O1S K K 40.13(4) 2_565 2_565
O1S K K 38.46(4) . 2_565
Br3 K K 88.859(17) . 2_565
Br2 K K 115.33(2) . 2_565
C1S K K 52.94(5) 2_565 2_565
C1S K K 50.47(5) . 2_565
S K K 161.53(2) . 2_565
Zn K K 97.713(17) . 2_565
Br2 Zn Br1 111.546(12) . .
Br2 Zn P 106.277(17) . .
Br1 Zn P 112.809(17) . .
Br2 Zn Br3 110.248(13) . .
Br1 Zn Br3 102.966(12) . .
P Zn Br3 113.105(17) . .
Br2 Zn K 56.923(11) . .
Br1 Zn K 106.193(12) . .
P Zn K 140.998(17) . .
Br3 Zn K 56.019(11) . .
Zn Br2 K 85.729(13) . .
Zn Br3 K 85.908(13) . .
C1 Fe C2 41.16(8) . .
C1 Fe C9 147.65(9) . .
C2 Fe C9 113.63(9) . .
C1 Fe C7 106.87(9) . .
C2 Fe C7 125.49(9) . .
C9 Fe C7 68.86(9) . .
C1 Fe C8 114.92(9) . .
C2 Fe C8 103.56(9) . .
C9 Fe C8 40.64(10) . .
C7 Fe C8 40.85(9) . .
C1 Fe C5 40.93(9) . .
C2 Fe C5 68.74(9) . .
C9 Fe C5 168.36(10) . .
C7 Fe C5 119.83(9) . .
C8 Fe C5 150.98(10) . .
C1 Fe C10 169.94(8) . .
C2 Fe C10 148.73(9) . .
C9 Fe C10 40.63(9) . .
C7 Fe C10 69.00(9) . .
C8 Fe C10 68.42(10) . .
C5 Fe C10 132.34(9) . .
C1 Fe C6 130.04(8) . .
C2 Fe C6 165.95(9) . .
C9 Fe C6 68.84(8) . .
C7 Fe C6 41.23(9) . .
C8 Fe C6 68.83(9) . .
C5 Fe C6 111.83(8) . .
C10 Fe C6 40.99(8) . .
C1 Fe C3 69.02(9) . .
C2 Fe C3 40.85(9) . .
C9 Fe C3 105.38(10) . .
C7 Fe C3 163.13(10) . .
C8 Fe C3 124.72(10) . .
C5 Fe C3 68.50(9) . .
C10 Fe C3 117.64(9) . .
C6 Fe C3 153.16(9) . .
C1 Fe C4 68.81(9) . .
C2 Fe C4 68.40(10) . .
C9 Fe C4 128.32(10) . .
C7 Fe C4 155.01(9) . .
C8 Fe C4 163.95(9) . .
C5 Fe C4 40.79(9) . .
C10 Fe C4 110.79(10) . .
C6 Fe C4 121.86(9) . .
C3 Fe C4 40.35(9) . .
C6 P C12 102.83(10) . .
C6 P C18 102.86(10) . .
C12 P C18 104.27(10) . .
C6 P Zn 117.67(7) . .
C12 P Zn 114.08(7) . .
C18 P Zn 113.51(7) . .
O2 S O1 116.61(11) . .
O2 S C24 108.71(12) . .
O1 S C24 108.68(11) . .
O2 S C11 107.94(11) . .
O1 S C11 108.61(10) . .
C24 S C11 105.76(11) . .
C24 S K 144.35(9) . .
C11 S K 95.40(7) . .
S O1 K 125.62(10) . .
S O2 K 171.04(12) . 2_665
C5 C1 C2 107.6(2) . .
C5 C1 C11 127.75(19) . .
C2 C1 C11 124.7(2) . .
C5 C1 Fe 69.99(12) . .
C2 C1 Fe 69.55(12) . .
C11 C1 Fe 124.81(15) . .
C3 C2 C1 108.3(2) . .
C3 C2 Fe 70.31(13) . .
C1 C2 Fe 69.29(12) . .
C3 C2 H2 125.9 . .
C1 C2 H2 125.9 . .
Fe C2 H2 126.1 . .
C4 C3 C2 107.9(2) . .
C4 C3 Fe 70.06(13) . .
C2 C3 Fe 68.84(12) . .
C4 C3 H3 126.0 . .
C2 C3 H3 126.0 . .
Fe C3 H3 126.6 . .
C3 C4 C5 108.1(2) . .
C3 C4 Fe 69.59(14) . .
C5 C4 Fe 68.96(13) . .
C3 C4 H4 126.0 . .
C5 C4 H4 126.0 . .
Fe C4 H4 127.1 . .
C1 C5 C4 108.17(19) . .
C1 C5 Fe 69.09(12) . .
C4 C5 Fe 70.25(13) . .
C1 C5 H5 125.9 . .
C4 C5 H5 125.9 . .
Fe C5 H5 126.3 . .
C10 C6 C7 107.20(19) . .
C10 C6 P 125.43(17) . .
C7 C6 P 126.78(16) . .
C10 C6 Fe 69.30(12) . .
C7 C6 Fe 68.93(12) . .
P C6 Fe 133.74(12) . .
C8 C7 C6 107.7(2) . .
C8 C7 Fe 69.64(13) . .
C6 C7 Fe 69.84(12) . .
C8 C7 H7 126.1 . .
C6 C7 H7 126.1 . .
Fe C7 H7 125.9 . .
C9 C8 C7 108.5(2) . .
C9 C8 Fe 69.51(13) . .
C7 C8 Fe 69.50(13) . .
C9 C8 H8 125.8 . .
C7 C8 H8 125.8 . .
Fe C8 H8 126.8 . .
C8 C9 C10 108.38(19) . .
C8 C9 Fe 69.85(13) . .
C10 C9 Fe 70.04(13) . .
C8 C9 H9 125.8 . .
C10 C9 H9 125.8 . .
Fe C9 H9 125.9 . .
C9 C10 C6 108.2(2) . .
C9 C10 Fe 69.33(13) . .
C6 C10 Fe 69.71(12) . .
C9 C10 H10 125.9 . .
C6 C10 H10 125.9 . .
Fe C10 H10 126.7 . .
C1 C11 S 112.53(16) . .
C1 C11 H11A 109.1 . .
S C11 H11A 109.1 . .
C1 C11 H11B 109.1 . .
S C11 H11B 109.1 . .
H11A C11 H11B 107.8 . .
C13 C12 C17 118.7(2) . .
C13 C12 P 121.67(16) . .
C17 C12 P 119.54(18) . .
C14 C13 C12 120.8(2) . .
C14 C13 H13 119.6 . .
C12 C13 H13 119.6 . .
C15 C14 C13 119.8(2) . .
C15 C14 H14 120.1 . .
C13 C14 H14 120.1 . .
C16 C15 C14 120.0(2) . .
C16 C15 H15 120.0 . .
C14 C15 H15 120.0 . .
C15 C16 C17 120.7(2) . .
C15 C16 H16 119.7 . .
C17 C16 H16 119.7 . .
C16 C17 C12 120.0(2) . .
C16 C17 H17 120.0 . .
C12 C17 H17 120.0 . .
C19 C18 C23 119.2(2) . .
C19 C18 P 122.12(17) . .
C23 C18 P 118.53(16) . .
C20 C19 C18 120.1(2) . .
C20 C19 H19 119.9 . .
C18 C19 H19 119.9 . .
C21 C20 C19 120.4(2) . .
C21 C20 H20 119.8 . .
C19 C20 H20 119.8 . .
C20 C21 C22 119.8(2) . .
C20 C21 H21 120.1 . .
C22 C21 H21 120.1 . .
C23 C22 C21 120.2(2) . .
C23 C22 H22 119.9 . .
C21 C22 H22 119.9 . .
C22 C23 C18 120.2(2) . .
C22 C23 H23 119.9 . .
C18 C23 H23 119.9 . .
S C24 H24A 109.5 . .
S C24 H24B 109.5 . .
H24A C24 H24B 109.5 . .
S C24 H24C 109.5 . .
H24A C24 H24C 109.5 . .
H24B C24 H24C 109.5 . .
C1S O1S K 106.02(15) . 2_565
C1S O1S K 107.44(15) . .
K O1S K 101.42(6) 2_565 .
C1S O1S H1S 108.2 . .
K O1S H1S 120.8 2_565 .
K O1S H1S 112.2 . .
O1S C1S K 50.27(12) . 2_565
O1S C1S K 49.88(11) . .
K C1S K 76.59(6) 2_565 .
O1S C1S H1S1 109.8 . .
K C1S H1S1 84.0 2_565 .
K C1S H1S1 158.4 . .
O1S C1S H1S2 109.2 . .
K C1S H1S2 159.2 2_565 .
K C1S H1S2 86.9 . .
H1S1 C1S H1S2 109.5 . .
O1S C1S H1S3 109.4 . .
K C1S H1S3 79.1 2_565 .
K C1S H1S3 76.4 . .
H1S1 C1S H1S3 109.5 . .
H1S2 C1S H1S3 109.5 . .

loop_
_geom_bond_atom_site_label_1
_geom_bond_atom_site_label_2
_geom_bond_distance
_geom_bond_site_symmetry_2
K O2 2.5761(17) 2_665
K O1 2.7248(16) .
K O1S 2.7301(18) 2_565
K O1S 2.8292(18) .
K Br3 3.2865(5) .
K Br2 3.3217(6) .
K C1S 3.412(3) 2_565
K C1S 3.530(3) .
K S 3.7543(7) .
K Zn 3.9532(6) .
Zn Br2 2.4049(3) .
Zn Br1 2.4065(3) .
Zn P 2.4310(6) .
Zn Br3 2.4440(3) .
Fe C1 2.027(2) .
Fe C2 2.030(2) .
Fe C9 2.034(2) .
Fe C7 2.037(2) .
Fe C8 2.039(2) .
Fe C5 2.039(2) .
Fe C10 2.044(2) .
Fe C6 2.049(2) .
Fe C3 2.050(2) .
Fe C4 2.056(2) .
P C6 1.798(2) .
P C12 1.825(2) .
P C18 1.826(2) .
S O2 1.4418(17) .
S O1 1.4443(17) .
S C24 1.756(2) .
S C11 1.776(2) .
O2 K 2.5761(17) 2_665
C1 C5 1.422(3) .
C1 C2 1.426(3) .
C1 C11 1.494(3) .
C2 C3 1.424(3) .
C2 H2 0.9500 .
C3 C4 1.416(3) .
C3 H3 0.9500 .
C4 C5 1.427(3) .
C4 H4 0.9500 .
C5 H5 0.9500 .
C6 C10 1.433(3) .
C6 C7 1.439(3) .
C7 C8 1.422(3) .
C7 H7 0.9500 .
C8 C9 1.415(3) .
C8 H8 0.9500 .
C9 C10 1.416(3) .
C9 H9 0.9500 .
C10 H10 0.9500 .
C11 H11A 0.9900 .
C11 H11B 0.9900 .
C12 C13 1.391(3) .
C12 C17 1.398(3) .
C13 C14 1.389(3) .
C13 H13 0.9500 .
C14 C15 1.382(3) .
C14 H14 0.9500 .
C15 C16 1.376(4) .
C15 H15 0.9500 .
C16 C17 1.390(3) .
C16 H16 0.9500 .
C17 H17 0.9500 .
C18 C19 1.390(3) .
C18 C23 1.391(3) .
C19 C20 1.389(3) .
C19 H19 0.9500 .
C20 C21 1.374(3) .
C20 H20 0.9500 .
C21 C22 1.388(3) .
C21 H21 0.9500 .
C22 C23 1.384(3) .
C22 H22 0.9500 .
C23 H23 0.9500 .
C24 H24A 0.9800 .
C24 H24B 0.9800 .
C24 H24C 0.9800 .
O1S C1S 1.427(3) .
O1S K 2.7301(18) 2_565
O1S H1S 0.9546 .
C1S K 3.412(3) 2_565
C1S H1S1 0.9800 .
C1S H1S2 0.9800 .
C1S H1S3 0.9800 .
